data_4308524
loop_
_publ_author_name
'Feng He'
'Ming-Liang Tong'
'Xiao-Lan Yu'
'Xiao-Ming Chen'

_publ_contact_author
;
      Chen, Xiao-Ming
      School of Chemistry and Chemical Engineering
      Sun Yat-Sen University
      Guangzhou, 510275
      P. R. China
;
_publ_contact_author_email cescxm@zsu.edu.cn
_publ_contact_author_fax '86 20 84112245'
_publ_contact_author_phone 86-20-84113986
_publ_section_title
;
Controlled Aggregation of Heterometallic Nanoscale Cu12Ln6 Clusters (Ln =
GdIII or NdIII) into 2D Coordination Polymers
;
_journal_name_full 'Inorganic Chemistry'
_journal_page_first 559
_journal_page_last 565
_journal_paper_doi 10.1021/ic048754s
_journal_volume 44
_journal_year 2005
_chemical_formula_sum 'C36 H116 Cl0.5 Cu16 N57.5 Nd6 O106.5'
_chemical_formula_weight 4958.67
_chemical_name_systematic
; 
 ? 
;
_space_group_IT_number 87
_symmetry_cell_setting tetragonal
_symmetry_space_group_name_Hall '-I 4'
_symmetry_space_group_name_H-M 'I 4/m'
_atom_sites_solution_hydrogens geom
_atom_sites_solution_primary direct
_atom_sites_solution_secondary difmap
_audit_creation_method SHELXL-97
_cell_angle_alpha 90.00
_cell_angle_beta 90.00
_cell_angle_gamma 90.00
_cell_formula_units_Z 2
_cell_length_a 20.4620(6)
_cell_length_b 20.4620(6)
_cell_length_c 18.9592(10)
_cell_measurement_temperature 295(2)
_cell_volume 7938.1(5)
_computing_structure_refinement 'SHELXL-97 (Sheldrick, 1997)'
_computing_structure_solution 'SHELXS-97 (Sheldrick, 1990)'
_diffrn_ambient_temperature 295(2)
_diffrn_measured_fraction_theta_full 0.961
_diffrn_measured_fraction_theta_max 0.961
_diffrn_radiation_monochromator graphite
_diffrn_radiation_source 'fine-focus sealed tube'
_diffrn_radiation_type MoK\a
_diffrn_radiation_wavelength 0.71073
_diffrn_reflns_av_R_equivalents 0.0312
_diffrn_reflns_av_sigmaI/netI 0.0257
_diffrn_reflns_limit_h_max 13
_diffrn_reflns_limit_h_min -26
_diffrn_reflns_limit_k_max 26
_diffrn_reflns_limit_k_min -25
_diffrn_reflns_limit_l_max 24
_diffrn_reflns_limit_l_min -25
_diffrn_reflns_number 25000
_diffrn_reflns_theta_full 28.31
_diffrn_reflns_theta_max 28.31
_diffrn_reflns_theta_min 1.41
_exptl_absorpt_coefficient_mu 4.144
_exptl_crystal_colour blue
_exptl_crystal_density_diffrn 2.075
_exptl_crystal_density_method 'not measured'
_exptl_crystal_F_000 4838
_exptl_crystal_size_max 0.24
_exptl_crystal_size_mid 0.21
_exptl_crystal_size_min 0.14
_refine_diff_density_max 1.750
_refine_diff_density_min -2.034
_refine_diff_density_rms 0.249
_refine_ls_extinction_method none
_refine_ls_goodness_of_fit_ref 1.318
_refine_ls_hydrogen_treatment mixed
_refine_ls_matrix_type full
_refine_ls_number_parameters 291
_refine_ls_number_reflns 4891
_refine_ls_number_restraints 337
_refine_ls_restrained_S_all 1.300
_refine_ls_R_factor_all 0.0908
_refine_ls_R_factor_gt 0.0894
_refine_ls_shift/su_max 1.791
_refine_ls_shift/su_mean 0.019
_refine_ls_structure_factor_coef Fsqd
_refine_ls_weighting_details 'calc w=1/[\s^2^(Fo^2^)+(0.0708P)^2^+283.1898P] where P=(Fo^2^+2Fc^2^)/3'
_refine_ls_weighting_scheme calc
_refine_ls_wR_factor_gt 0.2102
_refine_ls_wR_factor_ref 0.2111
_reflns_number_gt 4820
_reflns_number_total 4891
_reflns_threshold_expression >2sigma(I)
_cod_data_source_file ic048754ssi20040906_102134_1.cif
_cod_data_source_block compoud_2Nd
_cod_original_formula_sum 'C36 H116 Cl0.50 Cu16 Nd6 N57.50 O106.50'
_cod_database_code 4308524

loop_
_symmetry_equiv_pos_as_xyz
'x, y, z'
'-x, -y, z'
'-y, x, z'
'y, -x, z'
'x+1/2, y+1/2, z+1/2'
'-x+1/2, -y+1/2, z+1/2'
'-y+1/2, x+1/2, z+1/2'
'y+1/2, -x+1/2, z+1/2'
'-x, -y, -z'
'x, y, -z'
'y, -x, -z'
'-y, x, -z'
'-x+1/2, -y+1/2, -z+1/2'
'x+1/2, y+1/2, -z+1/2'
'y+1/2, -x+1/2, -z+1/2'
'-y+1/2, x+1/2, -z+1/2'

loop_
_atom_site_label
_atom_site_type_symbol
_atom_site_fract_x
_atom_site_fract_y
_atom_site_fract_z
_atom_site_U_iso_or_equiv
_atom_site_adp_type
_atom_site_occupancy
_atom_site_symmetry_multiplicity
_atom_site_calc_flag
_atom_site_refinement_flags
_atom_site_disorder_assembly
_atom_site_disorder_group
Nd1 Nd 0.08805(3) 0.22788(3) 0.0000 0.0194(2) Uani 1 2 d SU . .
Nd2 Nd 0.0000 0.0000 -0.26811(5) 0.0233(2) Uani 1 4 d SU . .
Cu1 Cu 0.04158(5) 0.10950(5) -0.12841(6) 0.0226(3) Uani 1 1 d U . .
Cu2 Cu 0.15149(8) 0.06764(7) 0.0000 0.0220(3) Uani 1 2 d SU . .
Cu3 Cu 0.0000 0.5000 -0.07577(12) 0.0466(6) Uani 1 2 d SU . .
Cl1 Cl 0.0000 0.0000 0.0000 0.038(2) Uani 0.50 8 d SPU . .
N01 N 0.0000 0.0000 0.0000 0.038(2) Uani 0.50 8 d SPDU . .
O01 O 0.0000 0.0000 0.0648(5) 0.018(6) Uani 0.25 4 d SPDU . .
O02 O 0.0428(15) 0.020(2) -0.0400(14) 0.018(6) Uani 0.13 1 d PDU . .
O1H O 0.0849(3) 0.0371(3) -0.1816(4) 0.0231(13) Uani 1 1 d U . .
H1HA H 0.1230 0.0540 -0.2074 0.028 Uiso 1 1 d R . .
O2H O 0.1178(3) 0.1283(3) -0.0707(3) 0.0229(13) Uani 1 1 d U . .
H2HA H 0.1540 0.1405 -0.1023 0.027 Uiso 1 1 d R . .
O3H O -0.0029(3) 0.1777(3) -0.0707(3) 0.0228(13) Uani 1 1 d U . .
H3HA H -0.0217 0.2112 -0.1020 0.027 Uiso 1 1 d R . .
O4H O 0.0250(5) 0.4417(5) 0.0000 0.034(2) Uani 1 2 d SU . .
H4HA H 0.0659 0.4336 0.0000 0.041 Uiso 1 2 d SR . .
O1W O -0.0029(5) 0.3103(5) 0.0000 0.034(2) Uani 1 2 d SU . .
H1WA H -0.0468 0.3056 0.0000 0.041 Uiso 1 2 d SR . .
H1WB H 0.0094 0.3526 0.0000 0.041 Uiso 1 2 d SR . .
O2W O 0.1338(6) 0.3442(5) 0.0000 0.043(3) Uani 1 2 d SU . .
H2W H 0.1562 0.3598 0.0369 0.051 Uiso 1 1 d R . .
O3W O 0.1065(4) -0.0422(5) -0.3132(5) 0.048(2) Uani 1 1 d U . .
H3WB H 0.1294 -0.0157 -0.3377 0.058 Uiso 1 1 d R . .
H3WC H 0.1060 -0.0809 -0.3300 0.058 Uiso 1 1 d R . .
O4W O 0.0000 0.0000 -0.3993(9) 0.044(4) Uani 1 4 d SU . .
H4WA H -0.0140 -0.0367 -0.4144 0.066 Uiso 0.50 1 d PR . .
C1 C 0.0878(5) 0.2453(5) -0.1849(6) 0.031(2) Uani 1 1 d U . .
C2 C 0.0791(7) 0.2972(6) -0.2412(6) 0.040(3) Uani 1 1 d U . .
H2A H 0.1169 0.2973 -0.2721 0.048 Uiso 1 1 calc R . .
H2B H 0.0410 0.2869 -0.2696 0.048 Uiso 1 1 calc R . .
N1 N 0.0712(5) 0.3614(4) -0.2101(5) 0.0332(19) Uani 1 1 d U . .
N2 N 0.1073(7) 0.4122(6) -0.2297(7) 0.060(3) Uani 1 1 d U . .
N3 N 0.0872(7) 0.4612(6) -0.1927(7) 0.063(3) Uani 1 1 d U . .
N4 N 0.0399(5) 0.4426(5) -0.1484(5) 0.042(2) Uani 1 1 d U . .
C3 C 0.0311(6) 0.3801(6) -0.1613(6) 0.040(3) Uani 1 1 d U . .
H3A H 0.0007 0.3535 -0.1389 0.048 Uiso 1 1 calc R . .
O1 O 0.1002(4) 0.2632(3) -0.1239(4) 0.0312(15) Uani 1 1 d U . .
O2 O 0.0814(5) 0.1878(4) -0.2070(4) 0.044(2) Uani 1 1 d U . .
O3 O 0.2534(6) 0.1248(6) 0.0000 0.042(3) Uani 1 2 d SU . .
O4 O 0.2069(5) 0.2237(6) 0.0000 0.043(3) Uani 1 2 d SU . .
N5 N 0.4467(9) 0.1102(10) 0.0391(11) 0.106(6) Uani 1 1 d U . .
C4 C 0.2540(9) 0.1849(9) 0.0000 0.046(4) Uani 1 2 d SU . .
C5 C 0.3164(18) 0.2208(19) 0.0000 0.120(12) Uani 1 2 d SU . .
H5 H 0.3183 0.2486 0.0411 0.144 Uiso 1 1 d R . .
N6 N 0.3759(14) 0.1776(14) 0.0000 0.099(8) Uani 1 2 d SU . .
C7 C 0.3974(16) 0.1475(16) 0.0626(17) 0.152(11) Uani 0.50 1 d PU . .
N7 N 0.3974(16) 0.1475(16) 0.0626(17) 0.152(11) Uani 0.50 1 d PU . .
H7 H 0.3791 0.1521 0.1093 0.183 Uiso 0.50 1 d PR . .
N8 N 0.2353(13) 0.1117(12) -0.2037(13) 0.217(16) Uani 1 1 d DU . .
O13 O 0.2034(17) 0.0871(16) -0.2556(15) 0.129(9) Uani 0.55 1 d PDU . .
O14 O 0.2608(16) 0.0705(17) -0.1585(16) 0.130(9) Uani 0.55 1 d PDU . .
O15 O 0.241(3) 0.1722(13) -0.192(3) 0.34(3) Uani 0.55 1 d PDU . .
O13' O 0.252(2) 0.1558(17) -0.2514(18) 0.129(9) Uani 0.45 1 d PDU . .
O14' O 0.247(2) 0.124(2) -0.1406(14) 0.130(9) Uani 0.45 1 d PDU . .
O15' O 0.222(6) 0.054(2) -0.225(3) 0.34(3) Uani 0.45 1 d PDU . .
N9 N 0.370(8) 0.568(7) 0.0000 0.21(8) Uani 0.25 2 d SPDU . .
O16 O 0.408(5) 0.521(4) 0.0000 0.12(3) Uiso 0.25 2 d SPD . .
O17 O 0.349(4) 0.599(3) -0.0507(16) 0.13(2) Uiso 0.25 1 d PD . .
O5W O 0.2233(17) 0.3859(17) 0.0972(19) 0.260(16) Uani 1 1 d U . .
H5WA H 0.2059 0.3991 0.1357 0.311 Uiso 1 1 d R . .
H5WB H 0.2488 0.3540 0.1059 0.311 Uiso 1 1 d R . .

loop_
_atom_site_aniso_label
_atom_site_aniso_U_11
_atom_site_aniso_U_22
_atom_site_aniso_U_33
_atom_site_aniso_U_23
_atom_site_aniso_U_13
_atom_site_aniso_U_12
Nd1 0.0192(3) 0.0132(3) 0.0257(4) 0.000 0.000 -0.0008(2)
Nd2 0.0254(3) 0.0254(3) 0.0191(5) 0.000 0.000 0.000
Cu1 0.0238(5) 0.0188(5) 0.0252(6) -0.0011(4) -0.0003(4) -0.0008(4)
Cu2 0.0198(7) 0.0178(7) 0.0286(8) 0.000 0.000 0.0030(6)
Cu3 0.0741(15) 0.0268(9) 0.0388(11) 0.000 0.000 0.0219(10)
Cl1 0.037(3) 0.037(3) 0.039(5) 0.000 0.000 0.000
N01 0.037(3) 0.037(3) 0.039(5) 0.000 0.000 0.000
O01 0.019(6) 0.019(6) 0.016(8) 0.000 0.000 0.000
O02 0.019(6) 0.019(6) 0.016(8) 0.000 0.000 0.000
O1H 0.022(3) 0.020(3) 0.027(3) -0.001(2) 0.002(3) 0.000(2)
O2H 0.026(3) 0.018(3) 0.025(3) -0.002(2) -0.003(3) 0.004(2)
O3H 0.022(3) 0.021(3) 0.025(3) 0.001(2) -0.002(2) -0.002(2)
O4H 0.038(5) 0.023(4) 0.043(5) 0.000 0.000 0.002(4)
O1W 0.029(5) 0.023(4) 0.050(6) 0.000 0.000 0.005(4)
O2W 0.043(6) 0.029(5) 0.056(6) 0.000 0.000 -0.007(4)
O3W 0.041(4) 0.065(5) 0.037(4) -0.005(4) 0.008(4) 0.010(4)
O4W 0.050(5) 0.050(5) 0.032(7) 0.000 0.000 0.000
C1 0.037(5) 0.023(4) 0.034(5) 0.003(4) 0.004(4) -0.002(4)
C2 0.050(6) 0.036(5) 0.035(5) 0.003(4) 0.002(5) 0.004(5)
N1 0.049(5) 0.024(4) 0.026(4) 0.006(3) 0.003(4) 0.003(3)
N2 0.071(7) 0.043(5) 0.065(6) 0.000(5) 0.023(5) -0.004(5)
N3 0.073(7) 0.048(6) 0.068(7) 0.002(5) 0.022(6) 0.001(5)
N4 0.057(5) 0.027(4) 0.040(5) 0.002(4) 0.007(4) 0.011(4)
C3 0.051(6) 0.030(5) 0.038(5) 0.001(4) 0.004(5) 0.002(4)
O1 0.040(4) 0.023(3) 0.030(4) 0.004(3) -0.001(3) -0.002(3)
O2 0.064(5) 0.031(4) 0.037(4) 0.001(3) 0.002(4) -0.005(3)
O3 0.033(5) 0.034(5) 0.060(6) 0.000 0.000 -0.001(4)
O4 0.027(5) 0.034(5) 0.069(7) 0.000 0.000 0.003(4)
N5 0.087(8) 0.104(9) 0.127(10) -0.014(8) -0.017(7) 0.025(7)
C4 0.036(7) 0.042(7) 0.061(8) 0.000 0.000 -0.004(6)
C5 0.111(15) 0.115(15) 0.134(15) 0.000 0.000 0.000(9)
N6 0.097(10) 0.093(10) 0.107(10) 0.000 0.000 0.001(6)
C7 0.151(12) 0.154(12) 0.151(12) -0.010(6) -0.002(6) -0.001(6)
N7 0.151(12) 0.154(12) 0.151(12) -0.010(6) -0.002(6) -0.001(6)
N8 0.213(18) 0.221(18) 0.217(18) 0.000(10) 0.001(10) 0.000(10)
O13 0.127(10) 0.129(10) 0.131(10) -0.001(6) 0.005(6) -0.004(6)
O14 0.132(10) 0.131(11) 0.126(10) 0.000(6) 0.005(6) -0.003(6)
O15 0.34(3) 0.34(3) 0.34(3) 0.000(6) 0.000(6) 0.001(6)
O13' 0.127(10) 0.129(10) 0.131(10) -0.001(6) 0.005(6) -0.004(6)
O14' 0.132(10) 0.131(11) 0.126(10) 0.000(6) 0.005(6) -0.003(6)
O15' 0.34(3) 0.34(3) 0.34(3) 0.000(6) 0.000(6) 0.001(6)
N9 0.21(8) 0.21(8) 0.21(8) 0.000 0.000 0.002(10)
O5W 0.259(17) 0.265(17) 0.255(17) -0.005(9) -0.003(9) -0.006(9)

loop_
_atom_type_symbol
_atom_type_description
_atom_type_scat_dispersion_real
_atom_type_scat_dispersion_imag
_atom_type_scat_source
C C 0.0033 0.0016 'International Tables Vol C Tables 4.2.6.8 and 6.1.1.4'
H H 0.0000 0.0000 'International Tables Vol C Tables 4.2.6.8 and 6.1.1.4'
N N 0.0061 0.0033 'International Tables Vol C Tables 4.2.6.8 and 6.1.1.4'
O O 0.0106 0.0060 'International Tables Vol C Tables 4.2.6.8 and 6.1.1.4'
Cl Cl 0.1484 0.1585 'International Tables Vol C Tables 4.2.6.8 and 6.1.1.4'
Cu Cu 0.3201 1.2651 'International Tables Vol C Tables 4.2.6.8 and 6.1.1.4'
Nd Nd -0.1943 3.0179 'International Tables Vol C Tables 4.2.6.8 and 6.1.1.4'

loop_
_geom_angle_atom_site_label_1
_geom_angle_atom_site_label_2
_geom_angle_atom_site_label_3
_geom_angle
_geom_angle_site_symmetry_1
_geom_angle_site_symmetry_3
_geom_angle_publ_flag
O4 Nd1 O1 84.80(19) . 10 ?
O4 Nd1 O1 84.80(19) . . ?
O1 Nd1 O1 144.0(3) 10 . ?
O4 Nd1 O1W 139.8(4) . . ?
O1 Nd1 O1W 83.04(19) 10 . ?
O1 Nd1 O1W 83.04(19) . . ?
O4 Nd1 O3H 136.6(2) . . ?
O1 Nd1 O3H 134.5(2) 10 . ?
O1 Nd1 O3H 71.8(2) . . ?
O1W Nd1 O3H 74.0(2) . . ?
O4 Nd1 O3H 136.6(2) . 10 ?
O1 Nd1 O3H 71.8(2) 10 10 ?
O1 Nd1 O3H 134.5(2) . 10 ?
O1W Nd1 O3H 74.0(2) . 10 ?
O3H Nd1 O3H 64.4(3) . 10 ?
O4 Nd1 O2H 74.3(3) . . ?
O1 Nd1 O2H 136.0(2) 10 . ?
O1 Nd1 O2H 72.8(2) . . ?
O1W Nd1 O2H 136.3(2) . . ?
O3H Nd1 O2H 64.1(2) . . ?
O3H Nd1 O2H 97.6(2) 10 . ?
O4 Nd1 O2H 74.3(3) . 10 ?
O1 Nd1 O2H 72.8(2) 10 10 ?
O1 Nd1 O2H 136.0(2) . 10 ?
O1W Nd1 O2H 136.3(2) . 10 ?
O3H Nd1 O2H 97.6(2) . 10 ?
O3H Nd1 O2H 64.1(2) 10 10 ?
O2H Nd1 O2H 64.5(3) . 10 ?
O4 Nd1 O2W 70.5(4) . . ?
O1 Nd1 O2W 72.01(16) 10 . ?
O1 Nd1 O2W 72.01(16) . . ?
O1W Nd1 O2W 69.3(4) . . ?
O3H Nd1 O2W 130.7(2) . . ?
O3H Nd1 O2W 130.7(2) 10 . ?
O2H Nd1 O2W 131.7(2) . . ?
O2H Nd1 O2W 131.7(2) 10 . ?
O4 Nd1 Cu2 66.4(3) . . ?
O1 Nd1 Cu2 103.56(17) 10 . ?
O1 Nd1 Cu2 103.56(17) . . ?
O1W Nd1 Cu2 153.8(2) . . ?
O3H Nd1 Cu2 83.84(15) . . ?
O3H Nd1 Cu2 83.84(15) 10 . ?
O2H Nd1 Cu2 32.57(15) . . ?
O2H Nd1 Cu2 32.57(15) 10 . ?
O2W Nd1 Cu2 136.9(3) . . ?
O4 Nd1 Cu2 151.9(3) . 3 ?
O1 Nd1 Cu2 102.67(17) 10 3 ?
O1 Nd1 Cu2 102.67(17) . 3 ?
O1W Nd1 Cu2 68.3(2) . 3 ?
O3H Nd1 Cu2 32.32(15) . 3 ?
O3H Nd1 Cu2 32.32(15) 10 3 ?
O2H Nd1 Cu2 81.97(15) . 3 ?
O2H Nd1 Cu2 81.97(15) 10 3 ?
O2W Nd1 Cu2 137.6(3) . 3 ?
Cu2 Nd1 Cu2 85.46(5) . 3 ?
O4 Nd1 Cu1 104.06(19) . . ?
O1 Nd1 Cu1 151.08(17) 10 . ?
O1 Nd1 Cu1 64.90(16) . . ?
O1W Nd1 Cu1 104.98(17) . . ?
O3H Nd1 Cu1 32.90(15) . . ?
O3H Nd1 Cu1 83.61(15) 10 . ?
O2H Nd1 Cu1 31.71(15) . . ?
O2H Nd1 Cu1 83.00(15) 10 . ?
O2W Nd1 Cu1 136.91(2) . . ?
Cu2 Nd1 Cu1 57.74(3) . . ?
Cu2 Nd1 Cu1 57.38(3) 3 . ?
O4W Nd2 O3W 70.0(2) . 4 ?
O4W Nd2 O3W 70.0(2) . 2 ?
O3W Nd2 O3W 83.27(14) 4 2 ?
O4W Nd2 O3W 70.0(2) . 3 ?
O3W Nd2 O3W 140.0(4) 4 3 ?
O3W Nd2 O3W 83.27(14) 2 3 ?
O4W Nd2 O3W 70.0(2) . . ?
O3W Nd2 O3W 83.27(14) 4 . ?
O3W Nd2 O3W 140.0(4) 2 . ?
O3W Nd2 O3W 83.27(14) 3 . ?
O4W Nd2 O1H 130.87(15) . 3 ?
O3W Nd2 O1H 136.4(3) 4 3 ?
O3W Nd2 O1H 73.7(3) 2 3 ?
O3W Nd2 O1H 74.0(3) 3 3 ?
O3W Nd2 O1H 136.8(3) . 3 ?
O4W Nd2 O1H 130.87(15) . . ?
O3W Nd2 O1H 136.8(3) 4 . ?
O3W Nd2 O1H 136.4(3) 2 . ?
O3W Nd2 O1H 73.7(3) 3 . ?
O3W Nd2 O1H 74.0(3) . . ?
O1H Nd2 O1H 64.65(17) 3 . ?
O4W Nd2 O1H 130.87(15) . 4 ?
O3W Nd2 O1H 74.0(3) 4 4 ?
O3W Nd2 O1H 136.8(3) 2 4 ?
O3W Nd2 O1H 136.4(3) 3 4 ?
O3W Nd2 O1H 73.7(3) . 4 ?
O1H Nd2 O1H 98.3(3) 3 4 ?
O1H Nd2 O1H 64.65(17) . 4 ?
O4W Nd2 O1H 130.87(15) . 2 ?
O3W Nd2 O1H 73.7(3) 4 2 ?
O3W Nd2 O1H 74.0(3) 2 2 ?
O3W Nd2 O1H 136.8(3) 3 2 ?
O3W Nd2 O1H 136.4(3) . 2 ?
O1H Nd2 O1H 64.65(17) 3 2 ?
O1H Nd2 O1H 98.3(3) . 2 ?
O1H Nd2 O1H 64.65(17) 4 2 ?
O4W Nd2 Cu1 137.86(2) . . ?
O3W Nd2 Cu1 152.2(2) 4 . ?
O3W Nd2 Cu1 104.2(2) 2 . ?
O3W Nd2 Cu1 67.9(2) 3 . ?
O3W Nd2 Cu1 105.2(2) . . ?
O1H Nd2 Cu1 32.05(14) 3 . ?
O1H Nd2 Cu1 32.83(14) . . ?
O1H Nd2 Cu1 82.95(15) 4 . ?
O1H Nd2 Cu1 82.52(15) 2 . ?
O4W Nd2 Cu1 137.86(2) . 4 ?
O3W Nd2 Cu1 105.2(2) 4 4 ?
O3W Nd2 Cu1 152.2(2) 2 4 ?
O3W Nd2 Cu1 104.2(2) 3 4 ?
O3W Nd2 Cu1 67.9(2) . 4 ?
O1H Nd2 Cu1 82.52(15) 3 4 ?
O1H Nd2 Cu1 32.05(14) . 4 ?
O1H Nd2 Cu1 32.83(14) 4 4 ?
O1H Nd2 Cu1 82.95(15) 2 4 ?
Cu1 Nd2 Cu1 56.64(2) . 4 ?
O4W Nd2 Cu1 137.86(2) . 2 ?
O3W Nd2 Cu1 67.9(2) 4 2 ?
O3W Nd2 Cu1 105.2(2) 2 2 ?
O3W Nd2 Cu1 152.2(2) 3 2 ?
O3W Nd2 Cu1 104.2(2) . 2 ?
O1H Nd2 Cu1 82.95(15) 3 2 ?
O1H Nd2 Cu1 82.52(15) . 2 ?
O1H Nd2 Cu1 32.05(14) 4 2 ?
O1H Nd2 Cu1 32.83(14) 2 2 ?
Cu1 Nd2 Cu1 84.28(4) . 2 ?
Cu1 Nd2 Cu1 56.65(2) 4 2 ?
O2H Cu1 O1H 175.5(3) . 3 ?
O2H Cu1 O3H 85.3(3) . . ?
O1H Cu1 O3H 95.0(3) 3 . ?
O2H Cu1 O1H 94.3(3) . . ?
O1H Cu1 O1H 85.1(4) 3 . ?
O3H Cu1 O1H 176.4(3) . . ?
O2H Cu1 O2 86.8(3) . . ?
O1H Cu1 O2 97.7(3) 3 . ?
O3H Cu1 O2 91.7(3) . . ?
O1H Cu1 O2 91.8(3) . . ?
O2H Cu1 Nd1 42.85(18) . . ?
O1H Cu1 Nd1 137.99(19) 3 . ?
O3H Cu1 Nd1 43.19(18) . . ?
O1H Cu1 Nd1 136.87(19) . . ?
O2 Cu1 Nd1 82.9(2) . . ?
O2H Cu1 Nd2 137.11(19) . . ?
O1H Cu1 Nd2 42.61(19) 3 . ?
O3H Cu1 Nd2 137.52(19) . . ?
O1H Cu1 Nd2 42.86(19) . . ?
O2 Cu1 Nd2 92.3(2) . . ?
Nd1 Cu1 Nd2 175.21(4) . . ?
O2H Cu2 O2H 86.7(4) 10 . ?
O2H Cu2 O3H 93.3(3) 10 11 ?
O2H Cu2 O3H 174.9(3) . 11 ?
O2H Cu2 O3H 174.9(3) 10 4 ?
O2H Cu2 O3H 93.3(3) . 4 ?
O3H Cu2 O3H 86.3(4) 11 4 ?
O2H Cu2 O3 89.8(3) 10 . ?
O2H Cu2 O3 89.8(3) . . ?
O3H Cu2 O3 95.3(3) 11 . ?
O3H Cu2 O3 95.3(3) 4 . ?
O2H Cu2 Nd1 43.87(19) 10 . ?
O2H Cu2 Nd1 43.87(19) . . ?
O3H Cu2 Nd1 136.84(19) 11 . ?
O3H Cu2 Nd1 136.84(19) 4 . ?
O3 Cu2 Nd1 82.3(3) . . ?
O2H Cu2 Nd1 136.56(19) 10 11 ?
O2H Cu2 Nd1 136.56(19) . 11 ?
O3H Cu2 Nd1 43.31(19) 11 11 ?
O3H Cu2 Nd1 43.31(19) 4 11 ?
O3 Cu2 Nd1 93.1(3) . 11 ?
Nd1 Cu2 Nd1 175.46(5) . 11 ?
O4H Cu3 O4H 84.2(5) 9_565 . ?
O4H Cu3 N4 171.0(5) 9_565 . ?
O4H Cu3 N4 92.4(4) . . ?
O4H Cu3 N4 92.4(4) 9_565 2_565 ?
O4H Cu3 N4 171.0(5) . 2_565 ?
N4 Cu3 N4 92.2(6) . 2_565 ?
O4H Cu3 Cu3 42.1(2) 9_565 9_565 ?
O4H Cu3 Cu3 42.1(2) . 9_565 ?
N4 Cu3 Cu3 133.9(3) . 9_565 ?
N4 Cu3 Cu3 133.9(3) 2_565 9_565 ?
O01 Cl1 O01 180.0 . 9 ?
O01 Cl1 O02 52.0(16) . 10 ?
O01 Cl1 O02 128.0(16) 9 10 ?
O01 Cl1 O02 52.0(16) . 12 ?
O01 Cl1 O02 128.0(16) 9 12 ?
O02 Cl1 O02 67.8(17) 10 12 ?
O01 Cl1 O02 52.0(16) . 11 ?
O01 Cl1 O02 128.0(16) 9 11 ?
O02 Cl1 O02 67.8(17) 10 11 ?
O02 Cl1 O02 104(3) 12 11 ?
O01 Cl1 O02 52.0(16) . 9 ?
O01 Cl1 O02 128.0(16) 9 9 ?
O02 Cl1 O02 104(3) 10 9 ?
O02 Cl1 O02 67.8(17) 12 9 ?
O02 Cl1 O02 67.8(17) 11 9 ?
O01 Cl1 O02 128.0(16) . . ?
O01 Cl1 O02 52.0(16) 9 . ?
O02 Cl1 O02 76(3) 10 . ?
O02 Cl1 O02 112.2(17) 12 . ?
O02 Cl1 O02 112.2(17) 11 . ?
O02 Cl1 O02 180(3) 9 . ?
O01 Cl1 O02 128.0(16) . 2 ?
O01 Cl1 O02 52.0(16) 9 2 ?
O02 Cl1 O02 180(3) 10 2 ?
O02 Cl1 O02 112.2(17) 12 2 ?
O02 Cl1 O02 112.2(17) 11 2 ?
O02 Cl1 O02 76(3) 9 2 ?
O02 Cl1 O02 104(3) . 2 ?
O01 Cl1 O02 128.0(16) . 4 ?
O01 Cl1 O02 52.0(16) 9 4 ?
O02 Cl1 O02 112.2(17) 10 4 ?
O02 Cl1 O02 180(3) 12 4 ?
O02 Cl1 O02 76(3) 11 4 ?
O02 Cl1 O02 112.2(17) 9 4 ?
O02 Cl1 O02 67.8(17) . 4 ?
O02 Cl1 O02 67.8(17) 2 4 ?
O01 Cl1 O02 128.0(16) . 3 ?
O01 Cl1 O02 52.0(16) 9 3 ?
O02 Cl1 O02 112.2(17) 10 3 ?
O02 Cl1 O02 76(3) 12 3 ?
O02 Cl1 O02 180(3) 11 3 ?
O02 Cl1 O02 112.2(17) 9 3 ?
O02 Cl1 O02 67.8(17) . 3 ?
O02 Cl1 O02 67.8(17) 2 3 ?
O02 Cl1 O02 104(3) 4 3 ?
O02 O01 O02 128(2) 9 10 ?
O02 O01 O02 79.0(8) 9 11 ?
O02 O01 O02 79.0(8) 10 11 ?
O02 O01 O02 79.0(8) 9 12 ?
O02 O01 O02 79.0(8) 10 12 ?
O02 O01 O02 128(2) 11 12 ?
O02 O01 Cl1 64.2(11) 9 . ?
O02 O01 Cl1 64.2(11) 10 . ?
O02 O01 Cl1 64.2(11) 11 . ?
O02 O01 Cl1 64.2(11) 12 . ?
O01 O02 Cl1 63.8(11) 9 . ?
O01 O02 O02 50.5(4) 9 4 ?
Cl1 O02 O02 56.1(8) . 4 ?
O01 O02 O02 50.5(4) 9 3 ?
Cl1 O02 O02 56.1(9) . 3 ?
O02 O02 O02 90.000(6) 4 3 ?
O01 O02 O02 115.8(11) 9 10 ?
Cl1 O02 O02 52.0(16) . 10 ?
O02 O02 O02 90.000(3) 4 10 ?
O02 O02 O02 90.000(6) 3 10 ?
Cu1 O1H Cu1 117.5(3) 4 . ?
Cu1 O1H Nd2 105.3(3) 4 . ?
Cu1 O1H Nd2 104.3(3) . . ?
Cu1 O2H Cu2 122.9(3) . . ?
Cu1 O2H Nd1 105.4(3) . . ?
Cu2 O2H Nd1 103.6(3) . . ?
Cu2 O3H Cu1 119.5(3) 3 . ?
Cu2 O3H Nd1 104.4(3) 3 . ?
Cu1 O3H Nd1 103.9(3) . . ?
Cu3 O4H Cu3 95.8(5) 9_565 . ?
O1 C1 O2 127.6(10) . . ?
O1 C1 C2 118.3(9) . . ?
O2 C1 C2 114.1(10) . . ?
N1 C2 C1 111.2(10) . . ?
C3 N1 N2 108.6(10) . . ?
C3 N1 C2 129.0(10) . . ?
N2 N1 C2 122.3(10) . . ?
N3 N2 N1 106.3(11) . . ?
N2 N3 N4 110.5(11) . . ?
C3 N4 N3 105.0(10) . . ?
C3 N4 Cu3 130.4(9) . . ?
N3 N4 Cu3 124.5(8) . . ?
N1 C3 N4 109.5(11) . . ?
C1 O1 Nd1 141.3(6) . . ?
C1 O2 Cu1 117.8(7) . . ?
C4 O3 Cu2 119.8(11) . . ?
C4 O4 Nd1 142.5(11) . . ?
C7 N5 N5 109.4(17) . 10 ?
O3 C4 O4 128.9(17) . . ?
O3 C4 C5 121(2) . . ?
O4 C4 C5 111(2) . . ?
C4 C5 N6 114(3) . . ?
C7 N6 N7 115(3) . 10 ?
C7 N6 C7 115(3) . 10 ?
N7 N6 C7 0(4) 10 10 ?
C7 N6 C5 120.6(18) . . ?
N7 N6 C5 120.6(18) 10 . ?
C7 N6 C5 120.6(18) 10 . ?
N5 C7 N6 102(3) . . ?
O14' N8 O15 67(2) . . ?
O14' N8 O15' 122(2) . . ?
O15 N8 O15' 169(4) . . ?
O14' N8 O13 156(3) . . ?
O15 N8 O13 124.4(19) . . ?
O15' N8 O13 44(4) . . ?
O14' N8 O14 55(2) . . ?
O15 N8 O14 118.7(18) . . ?
O15' N8 O14 72(4) . . ?
O13 N8 O14 116.9(17) . . ?
O14' N8 O13' 117.6(18) . . ?
O15 N8 O13' 55(3) . . ?
O15' N8 O13' 118.2(19) . . ?
O13 N8 O13' 83(2) . . ?
O14 N8 O13' 141(3) . . ?
O15' O13 N8 67(2) . . ?
O15' O13 O13' 108(5) . . ?
N8 O13 O13' 49.5(13) . . ?
O14' O14 N8 59.6(14) . . ?
O14' O14 O15' 108(4) . . ?
N8 O14 O15' 52.5(19) . . ?
O13' O15 N8 65.3(19) . . ?
O13' O15 O14' 117(3) . . ?
N8 O15 O14' 55.9(14) . . ?
O15 O13' N8 60.0(16) . . ?
O15 O13' O13 99(3) . . ?
N8 O13' O13 47.5(13) . . ?
O14 O14' N8 64.9(16) . . ?
O14 O14' O15 118(2) . . ?
N8 O14' O15 56.9(15) . . ?
O13 O15' N8 69(2) . . ?
O13 O15' O14 124(2) . . ?
N8 O15' O14 55.0(19) . . ?
O16 N9 O17 128(3) . 10 ?
O16 N9 O17 128(3) . . ?
O17 N9 O17 103(5) 10 . ?

loop_
_geom_bond_atom_site_label_1
_geom_bond_atom_site_label_2
_geom_bond_distance
_geom_bond_site_symmetry_2
_geom_bond_publ_flag
Nd1 O4 2.433(11) . ?
Nd1 O1 2.471(7) 10 ?
Nd1 O1 2.471(7) . ?
Nd1 O1W 2.511(10) . ?
Nd1 O3H 2.513(6) . ?
Nd1 O3H 2.513(6) 10 ?
Nd1 O2H 2.514(6) . ?
Nd1 O2H 2.514(6) 10 ?
Nd1 O2W 2.559(11) . ?
Nd1 Cu2 3.5266(16) . ?
Nd1 Cu2 3.5485(16) 3 ?
Nd1 Cu1 3.5636(12) . ?
Nd2 O4W 2.488(16) . ?
Nd2 O3W 2.495(8) 4 ?
Nd2 O3W 2.495(8) 2 ?
Nd2 O3W 2.495(8) 3 ?
Nd2 O3W 2.495(8) . ?
Nd2 O1H 2.508(7) 3 ?
Nd2 O1H 2.508(7) . ?
Nd2 O1H 2.508(7) 4 ?
Nd2 O1H 2.508(7) 2 ?
Nd2 Cu1 3.5720(13) . ?
Nd2 Cu1 3.5720(13) 4 ?
Nd2 Cu1 3.5720(13) 2 ?
Cu1 O2H 1.943(7) . ?
Cu1 O1H 1.965(6) 3 ?
Cu1 O3H 1.994(7) . ?
Cu1 O1H 1.999(6) . ?
Cu1 O2 2.335(8) . ?
Cu2 O2H 1.953(6) 10 ?
Cu2 O2H 1.953(6) . ?
Cu2 O3H 1.958(6) 11 ?
Cu2 O3H 1.958(6) 4 ?
Cu2 O3 2.391(12) . ?
Cu2 Nd1 3.5485(16) 11 ?
Cu3 O4H 1.936(7) 9_565 ?
Cu3 O4H 1.936(7) . ?
Cu3 N4 1.985(10) . ?
Cu3 N4 1.985(10) 2_565 ?
Cu3 Cu3 2.873(4) 9_565 ?
Cl1 O01 1.228(10) . ?
Cl1 O01 1.228(10) 9 ?
Cl1 O02 1.232(10) 10 ?
Cl1 O02 1.232(10) 12 ?
Cl1 O02 1.232(10) 11 ?
Cl1 O02 1.232(10) 9 ?
Cl1 O02 1.232(10) . ?
Cl1 O02 1.232(10) 2 ?
Cl1 O02 1.232(10) 4 ?
Cl1 O02 1.232(10) 3 ?
O01 O02 1.08(3) 9 ?
O01 O02 1.08(3) 10 ?
O01 O02 1.08(3) 11 ?
O01 O02 1.08(3) 12 ?
O02 O01 1.08(3) 9 ?
O02 O02 1.37(3) 4 ?
O02 O02 1.37(3) 3 ?
O02 O02 1.52(5) 10 ?
O1H Cu1 1.965(6) 4 ?
O3H Cu2 1.958(6) 3 ?
O4H Cu3 1.936(7) 9_565 ?
C1 O1 1.239(13) . ?
C1 O2 1.256(13) . ?
C1 C2 1.517(15) . ?
C2 N1 1.448(14) . ?
N1 C3 1.296(15) . ?
N1 N2 1.328(14) . ?
N2 N3 1.290(17) . ?
N3 N4 1.337(16) . ?
N4 C3 1.316(15) . ?
O3 C4 1.23(2) . ?
O4 C4 1.25(2) . ?
N5 C7 1.34(3) . ?
N5 N5 1.48(4) 10 ?
C4 C5 1.47(4) . ?
C5 N6 1.51(4) . ?
N6 C7 1.41(3) . ?
N6 N7 1.41(3) 10 ?
N6 C7 1.41(3) 10 ?
N8 O14' 1.248(17) . ?
N8 O15 1.264(16) . ?
N8 O15' 1.268(17) . ?
N8 O13 1.283(16) . ?
N8 O14 1.310(17) . ?
N8 O13' 1.325(17) . ?
O13 O15' 0.96(8) . ?
O13 O13' 1.73(4) . ?
O14 O14' 1.19(4) . ?
O14 O15' 1.52(6) . ?
O15 O13' 1.19(6) . ?
O15 O14' 1.39(4) . ?
N9 O16 1.240(12) . ?
N9 O17 1.226(12) 10 ?
N9 O17 1.226(12) . ?
